data_7220635
loop_
_publ_author_name
'Zieli\'nski, Witold'
'Katrusiak, Andrzej'

_publ_section_title
;
 Hydrate smaller than the anhydrate
;
_journal_issue 29
_journal_name_full CrystEngComm
_journal_page_first 5468
_journal_paper_doi 10.1039/C5CE00694E
_journal_volume 17
_journal_year 2015
_chemical_formula_moiety '0.33(C27 H30 N6)'
_chemical_formula_sum 'C9 H10 N2'
_chemical_formula_weight 146.19
_chemical_name_common '5,6-dimethylbenzimidazole phase beta'
_chemical_name_systematic
;
 5,6-dimethylbenzimidazole phase beta
;
_space_group_crystal_system monoclinic
_space_group_IT_number 14
_space_group_name_Hall '-P 2ybc'
_space_group_name_H-M_alt 'P 1 21/c 1'
_symmetry_space_group_name_Hall '-P 2ybc'
_symmetry_space_group_name_H-M 'P 1 21/c 1'
_atom_sites_solution_hydrogens geom
_atom_sites_solution_primary direct
_audit_creation_date 2015-05-28
_audit_creation_method
;
Olex2 1.2
(compiled 2015.01.26 svn.r3150 for OlexSys, GUI svn.r4998)
;
_audit_update_record
;
2015-05-28 deposited with the CCDC.
2015-06-01 downloaded from the CCDC.
;
_cell_angle_alpha 90
_cell_angle_beta 102.50(3)
_cell_angle_gamma 90
_cell_formula_units_Z 12
_cell_length_a 6.487(2)
_cell_length_b 26.63(12)
_cell_length_c 13.831(4)
_cell_measurement_reflns_used 824
_cell_measurement_temperature 296(2)
_cell_measurement_theta_max 25.2950
_cell_measurement_theta_min 3.2330
_cell_volume 2333(11)
_computing_cell_refinement
;
CrysAlisPro, Agilent Technologies,
Version 1.171.37.31 (release 14-01-2014 CrysAlis171 .NET)
(compiled Jan 14 2014,18:38:05)
;
_computing_data_collection
;
CrysAlisPro, Agilent Technologies,
Version 1.171.37.31 (release 14-01-2014 CrysAlis171 .NET)
(compiled Jan 14 2014,18:38:05)
;
_computing_data_reduction
;
CrysAlisPro, Agilent Technologies,
Version 1.171.37.31 (release 14-01-2014 CrysAlis171 .NET)
(compiled Jan 14 2014,18:38:05)
;
_computing_molecular_graphics 'Olex2 (Dolomanov et al., 2009)'
_computing_publication_material 'Olex2 (Dolomanov et al., 2009)'
_computing_structure_refinement 'ShelXL (Sheldrick, 2008)'
_computing_structure_solution 'ShelXS (Sheldrick, 2008)'
_diffrn_ambient_temperature 296(2)
_diffrn_detector 'CCD plate'
_diffrn_detector_area_resol_mean 8.0772
_diffrn_detector_type Eos
_diffrn_measured_fraction_theta_full 0.236
_diffrn_measured_fraction_theta_max 0.206
_diffrn_measurement_details
;
  1 phi    -35.00   19.60   0.7000   30.0000
omega____ theta____ kappa____ phi______ frames
   0.0000  -30.0000    0.0000     -     78

  2 phi    140.00  199.50   0.7000   30.0000
omega____ theta____ kappa____ phi______ frames
   0.0000  -30.0000    0.0000     -     85

  3 phi    160.00  216.70   0.7000   30.0000
omega____ theta____ kappa____ phi______ frames
   0.0000   30.0000    0.0000     -     81

  4 phi    -20.00   34.60   0.7000   30.0000
omega____ theta____ kappa____ phi______ frames
   0.0000   30.0000    0.0000     -     78

  5 omega  -24.00   23.60   0.7000   30.0000
omega____ theta____ kappa____ phi______ frames
    -       30.0000   39.4600  -12.9000 68

  6 omega  -24.00   23.60   0.7000   30.0000
omega____ theta____ kappa____ phi______ frames
    -       30.0000   39.4600  167.1000 68

  7 omega  -50.00    9.50   0.7000   30.0000
omega____ theta____ kappa____ phi______ frames
    -      -30.0000   39.4600  167.1000 85

  8 omega  -50.00    9.50   0.7000   30.0000
omega____ theta____ kappa____ phi______ frames
    -      -30.0000   39.4600  -12.9000 85

  9 omega  -64.00   -8.00   0.7000   30.0000
omega____ theta____ kappa____ phi______ frames
    -      -30.0000   81.4000  -28.9000 80

 10 omega  -64.00   -8.00   0.7000   30.0000
omega____ theta____ kappa____ phi______ frames
    -      -30.0000   81.4000  151.1000 80

 11 omega  -19.00    7.60   0.7000   30.0000
omega____ theta____ kappa____ phi______ frames
    -       30.0000   81.4000  151.1000 38

 12 omega  -19.00    7.60   0.7000   30.0000
omega____ theta____ kappa____ phi______ frames
    -       30.0000   81.4000  -28.9000 38

 13 omega  -43.00  -21.30   0.7000   30.0000
omega____ theta____ kappa____ phi______ frames
    -       30.0000  134.6000  -56.9000 31

 14 omega  -43.00  -21.30   0.7000   30.0000
omega____ theta____ kappa____ phi______ frames
    -       30.0000  134.6000  123.1000 31

 15 omega  -90.00  -36.10   0.7000   30.0000
omega____ theta____ kappa____ phi______ frames
    -      -30.0000  134.6000  123.1000 77

 16 omega  -90.00  -36.10   0.7000   30.0000
omega____ theta____ kappa____ phi______ frames
    -      -30.0000  134.6000  -56.9000 77
;
_diffrn_measurement_device 'four-circle diffractometer'
_diffrn_measurement_device_type 'Xcalibur, Eos'
_diffrn_measurement_method '\w and \p scans'
_diffrn_orient_matrix_UB_11 -0.0026839000
_diffrn_orient_matrix_UB_12 -0.0266300000
_diffrn_orient_matrix_UB_13 0.0005524000
_diffrn_orient_matrix_UB_21 0.0013482000
_diffrn_orient_matrix_UB_22 0.0004543000
_diffrn_orient_matrix_UB_23 0.0513680000
_diffrn_orient_matrix_UB_31 -0.1120185000
_diffrn_orient_matrix_UB_32 0.0006503000
_diffrn_orient_matrix_UB_33 -0.0107756000
_diffrn_radiation_monochromator graphite
_diffrn_radiation_probe x-ray
_diffrn_radiation_type MoK\a
_diffrn_radiation_wavelength 0.71073
_diffrn_reflns_av_R_equivalents 0.1634
_diffrn_reflns_av_unetI/netI 0.1072
_diffrn_reflns_laue_measured_fraction_full 0.236
_diffrn_reflns_laue_measured_fraction_max 0.206
_diffrn_reflns_limit_h_max 8
_diffrn_reflns_limit_h_min -8
_diffrn_reflns_limit_k_max 6
_diffrn_reflns_limit_k_min -6
_diffrn_reflns_limit_l_max 18
_diffrn_reflns_limit_l_min -18
_diffrn_reflns_number 12153
_diffrn_reflns_point_group_measured_fraction_full 0.236
_diffrn_reflns_point_group_measured_fraction_max 0.206
_diffrn_reflns_theta_full 26.000
_diffrn_reflns_theta_max 28.105
_diffrn_reflns_theta_min 3.017
_diffrn_source 'Enhance (Mo) X-ray Source'
_exptl_absorpt_coefficient_mu 0.077
_exptl_absorpt_correction_T_max 1.00000
_exptl_absorpt_correction_T_min 0.55016
_exptl_absorpt_correction_type multi-scan
_exptl_absorpt_process_details
;
CrysAlisPro, Agilent Technologies,
Version 1.171.37.31 (release 14-01-2014 CrysAlis171 .NET)
(compiled Jan 14 2014,18:38:05)
Empirical absorption correction using spherical harmonics,
 implemented in SCALE3 ABSPACK scaling algorithm.
;
_exptl_crystal_colour 'clear yellow'
_exptl_crystal_colour_lustre clear
_exptl_crystal_colour_primary yellow
_exptl_crystal_density_diffrn 1.249
_exptl_crystal_description plate
_exptl_crystal_F_000 936
_exptl_crystal_size_max 0.15
_exptl_crystal_size_mid 0.15
_exptl_crystal_size_min 0.10
_refine_diff_density_max 0.091
_refine_diff_density_min -0.098
_refine_diff_density_rms 0.026
_refine_ls_extinction_method none
_refine_ls_goodness_of_fit_ref 1.043
_refine_ls_hydrogen_treatment constr
_refine_ls_matrix_type full
_refine_ls_number_parameters 304
_refine_ls_number_reflns 1174
_refine_ls_number_restraints 501
_refine_ls_restrained_S_all 0.915
_refine_ls_R_factor_all 0.1776
_refine_ls_R_factor_gt 0.0730
_refine_ls_shift/su_max 0.000
_refine_ls_shift/su_mean 0.000
_refine_ls_structure_factor_coef Fsqd
_refine_ls_weighting_details 'w=1/[\s^2^(Fo^2^)+(0.1130P)^2^+0.0130P] where P=(Fo^2^+2Fc^2^)/3'
_refine_ls_weighting_scheme calc
_refine_ls_wR_factor_gt 0.1559
_refine_ls_wR_factor_ref 0.2103
_reflns_Friedel_coverage 0.000
_reflns_number_gt 542
_reflns_number_total 1174
_reflns_threshold_expression 'I > 2\s(I)'
_cod_data_source_file c5ce00694e2.cif
_cod_data_source_block dMBzIm_0.64GPa
_cod_depositor_comments 'Adding full bibliography for 7220631--7220640.cif.'
_cod_database_code 7220635
_shelxl_version_number 2013-4
_chemical_oxdiff_formula 'C9 H10 N2'
_shelx_space_group_comment
;
The symmetry employed for this shelxl refinement is uniquely defined
by the following loop, which should always be used as a source of
symmetry information in preference to the above space-group names.
They are only intended as comments.
;
_reflns_odcompleteness_completeness 22.17
_reflns_odcompleteness_iscentric 1
_reflns_odcompleteness_theta 28.04
_olex2_refinement_description
;
1. Fixed Uiso
 At 1.2 times of:
  All C(H) groups, All N(H) groups
 At 1.5 times of:
  All C(H,H,H) groups
2. Rigid bond restraints
 All non-hydrogen atoms
 with sigma for 1-2 distances of 0.01 and sigma for 1-3 distances of 0.01
3. Uiso/Uaniso restraints and constraints
All non-hydrogen atoms have similar U: within 1.7A with sigma of 0.04 and sigma
for terminal atoms of 0.08
All non-hydrogen atoms restrained to be isotropic: with sigma of 0.008 and
sigma for terminal atoms of 0.01
4. Others
 Fixed Sof: H1(0.5) H3(0.5) H4(0.5) H5(0.5) H6(0.5) H7(0.5)
5.a Aromatic/amide H refined with riding coordinates:
 N1(H1), N3(H3), C2(H2), C4(H4A), C7(H7A), N4(H4), N5(H5), N6(H6), N7(H7),
 C12(H12), C13(H13), C16(H16), C21(H21), C22(H22), C25(H25)
5.b Idealised Me refined as rotating group:
 C10(H10A,H10B,H10C), C11(H11A,H11B,H11C), C19(H19A,H19B,H19C), C20(H20A,H20B,
 H20C), C28(H28A,H28B,H28C), C29(H29A,H29B,H29C)
;
_olex2_submission_special_instructions 'No special instructions were received'

loop_
_space_group_symop_operation_xyz
'x, y, z'
'-x, y+1/2, -z+1/2'
'-x, -y, -z'
'x, -y-1/2, z-1/2'

loop_
_atom_site_label
_atom_site_type_symbol
_atom_site_fract_x
_atom_site_fract_y
_atom_site_fract_z
_atom_site_U_iso_or_equiv
_atom_site_adp_type
_atom_site_occupancy
_atom_site_site_symmetry_order
_atom_site_calc_flag
_atom_site_refinement_flags_posn
_atom_site_refinement_flags_adp
_atom_site_refinement_flags_occupancy
N1 N 0.0100(9) 0.1375(7) 0.7202(4) 0.059(4) Uani 1 1 d . U .
H1 H 0.0468 0.1409 0.7834 0.071 Uiso 0.5 1 calc R . P
N3 N 0.0086(10) 0.1143(8) 0.5675(4) 0.061(4) Uani 1 1 d . U .
H3 H 0.0506 0.1003 0.5191 0.073 Uiso 0.5 1 calc R . P
C2 C 0.1074(12) 0.1139(11) 0.6636(5) 0.061(4) Uani 1 1 d . U .
H2 H 0.2356 0.0977 0.6867 0.073 Uiso 1 1 calc R . .
C4 C -0.3394(11) 0.1544(10) 0.4849(5) 0.060(4) Uani 1 1 d . U .
H4A H -0.3419 0.1433 0.4209 0.072 Uiso 1 1 calc R . .
C5 C -0.5024(12) 0.1837(11) 0.5042(6) 0.068(4) Uani 1 1 d . U .
C6 C -0.4961(11) 0.2000(11) 0.6030(6) 0.067(4) Uani 1 1 d . U .
C7 C -0.3279(11) 0.1852(10) 0.6775(5) 0.063(4) Uani 1 1 d . U .
H7A H -0.3248 0.1951 0.7422 0.076 Uiso 1 1 calc R . .
C8 C -0.1654(11) 0.1564(9) 0.6584(5) 0.049(4) Uani 1 1 d . U .
C9 C -0.1719(11) 0.1415(9) 0.5622(5) 0.052(4) Uani 1 1 d . U .
C10 C -0.6692(11) 0.2337(11) 0.6237(7) 0.096(5) Uani 1 1 d . U .
H10A H -0.8005 0.2157 0.6110 0.144 Uiso 1 1 calc GR . .
H10B H -0.6820 0.2627 0.5816 0.144 Uiso 1 1 calc GR . .
H10C H -0.6348 0.2441 0.6918 0.144 Uiso 1 1 calc GR . .
C11 C -0.6790(13) 0.1983(13) 0.4211(7) 0.100(5) Uani 1 1 d . U .
H11A H -0.6371 0.1935 0.3593 0.150 Uiso 1 1 calc GR . .
H11B H -0.7137 0.2330 0.4279 0.150 Uiso 1 1 calc GR . .
H11C H -0.8002 0.1779 0.4225 0.150 Uiso 1 1 calc GR . .
N4 N 0.0768(9) 0.0629(8) 0.3990(4) 0.060(4) Uani 1 1 d . U .
H4 H 0.1086 0.0696 0.4613 0.073 Uiso 0.5 1 calc R . P
N5 N 0.0882(9) 0.0607(8) 0.2420(4) 0.059(4) Uani 1 1 d . U .
H5 H 0.1355 0.0645 0.1890 0.070 Uiso 0.5 1 calc R . P
N6 N 0.2149(9) 0.0887(8) 0.0721(4) 0.061(4) Uani 1 1 d . U .
H6 H 0.1910 0.0729 0.1227 0.073 Uiso 0.5 1 calc R . P
N7 N 0.1705(8) 0.1177(7) -0.0806(4) 0.053(4) Uani 1 1 d . U .
H7 H 0.1137 0.1228 -0.1420 0.064 Uiso 0.5 1 calc R . P
C12 C 0.1823(12) 0.0768(10) 0.3334(6) 0.065(4) Uani 1 1 d . U .
H12 H 0.3065 0.0953 0.3477 0.078 Uiso 1 1 calc R . .
C13 C -0.2497(12) 0.0112(10) 0.1824(5) 0.063(4) Uani 1 1 d . U .
H13 H -0.2429 0.0091 0.1161 0.076 Uiso 1 1 calc R . .
C14 C -0.4140(12) -0.0117(10) 0.2144(6) 0.069(4) Uani 1 1 d . U .
C15 C -0.4142(12) -0.0088(10) 0.3183(6) 0.072(4) Uani 1 1 d . U .
C16 C -0.2586(12) 0.0129(9) 0.3826(5) 0.060(4) Uani 1 1 d . U .
H16 H -0.2592 0.0128 0.4498 0.072 Uiso 1 1 calc R . .
C17 C -0.0967(11) 0.0354(10) 0.3498(5) 0.052(4) Uani 1 1 d . U .
C18 C -0.0929(11) 0.0378(9) 0.2487(5) 0.051(4) Uani 1 1 d . U .
C19 C -0.5821(13) -0.0375(12) 0.3577(7) 0.104(5) Uani 1 1 d . U .
H19A H -0.7167 -0.0215 0.3353 0.156 Uiso 1 1 calc GR . .
H19B H -0.5461 -0.0376 0.4287 0.156 Uiso 1 1 calc GR . .
H19C H -0.5892 -0.0714 0.3337 0.156 Uiso 1 1 calc GR . .
C20 C -0.5893(13) -0.0399(11) 0.1414(7) 0.096(5) Uani 1 1 d . U .
H20A H -0.7242 -0.0259 0.1445 0.144 Uiso 1 1 calc GR . .
H20B H -0.5862 -0.0748 0.1590 0.144 Uiso 1 1 calc GR . .
H20C H -0.5667 -0.0365 0.0754 0.144 Uiso 1 1 calc GR . .
C21 C 0.0934(11) 0.0900(10) -0.0172(5) 0.059(4) Uani 1 1 d . U .
H21 H -0.0348 0.0731 -0.0343 0.071 Uiso 1 1 calc R . .
C22 C 0.5083(11) 0.1680(9) -0.0562(5) 0.056(4) Uani 1 1 d . U .
H22 H 0.4898 0.1789 -0.1214 0.068 Uiso 1 1 calc R . .
C23 C 0.6833(11) 0.1826(10) 0.0140(6) 0.064(4) Uani 1 1 d . U .
C24 C 0.7097(12) 0.1614(10) 0.1138(6) 0.065(4) Uani 1 1 d . U .
C25 C 0.5625(12) 0.1325(10) 0.1381(5) 0.059(4) Uani 1 1 d . U .
H25 H 0.5776 0.1221 0.2035 0.071 Uiso 1 1 calc R . .
C26 C 0.3857(10) 0.1172(9) 0.0679(4) 0.046(3) Uani 1 1 d . U .
C27 C 0.3613(11) 0.1369(9) -0.0284(5) 0.046(4) Uani 1 1 d . U .
C28 C 0.8997(12) 0.1826(11) 0.1930(6) 0.085(5) Uani 1 1 d . U .
H28A H 0.9018 0.2185 0.1884 0.128 Uiso 1 1 calc GR . .
H28B H 1.0295 0.1692 0.1811 0.128 Uiso 1 1 calc GR . .
H28C H 0.8845 0.1730 0.2580 0.128 Uiso 1 1 calc GR . .
C29 C 0.8470(11) 0.2158(11) -0.0124(6) 0.088(5) Uani 1 1 d . U .
H29A H 0.8669 0.2447 0.0302 0.131 Uiso 1 1 calc GR . .
H29B H 0.8022 0.2265 -0.0800 0.131 Uiso 1 1 calc GR . .
H29C H 0.9776 0.1977 -0.0045 0.131 Uiso 1 1 calc GR . .

loop_
_atom_site_aniso_label
_atom_site_aniso_U_11
_atom_site_aniso_U_22
_atom_site_aniso_U_33
_atom_site_aniso_U_23
_atom_site_aniso_U_13
_atom_site_aniso_U_12
N1 0.076(4) 0.060(10) 0.036(3) 0.000(6) 0.003(3) 0.004(6)
N3 0.079(4) 0.058(10) 0.044(3) -0.006(5) 0.008(3) 0.009(6)
C2 0.070(4) 0.059(10) 0.050(3) -0.003(7) 0.005(3) 0.005(6)
C4 0.069(4) 0.061(10) 0.047(3) 0.005(6) 0.006(3) -0.008(6)
C5 0.069(4) 0.063(10) 0.065(4) 0.004(6) -0.003(3) -0.003(6)
C6 0.056(4) 0.067(10) 0.078(4) 0.004(6) 0.017(3) -0.006(6)
C7 0.068(4) 0.065(10) 0.059(4) -0.001(6) 0.017(3) 0.001(6)
C8 0.053(4) 0.052(10) 0.043(3) 0.002(6) 0.012(3) -0.003(5)
C9 0.057(4) 0.054(10) 0.042(3) -0.002(6) 0.005(3) -0.002(6)
C10 0.073(5) 0.094(13) 0.126(7) -0.003(8) 0.032(5) 0.007(7)
C11 0.089(5) 0.088(14) 0.100(5) 0.001(9) -0.030(4) 0.000(8)
N4 0.073(4) 0.062(10) 0.045(3) -0.007(5) 0.012(3) 0.000(6)
N5 0.071(3) 0.056(10) 0.048(3) 0.003(5) 0.012(3) 0.003(6)
N6 0.073(3) 0.060(10) 0.047(3) 0.010(6) 0.010(3) -0.008(6)
N7 0.061(3) 0.054(10) 0.042(3) -0.002(5) 0.007(3) -0.002(5)
C12 0.068(4) 0.061(10) 0.065(4) -0.006(7) 0.010(3) -0.003(6)
C13 0.072(4) 0.064(10) 0.051(4) -0.006(6) 0.009(3) 0.002(6)
C14 0.064(4) 0.067(10) 0.073(4) -0.004(6) 0.009(4) -0.003(6)
C15 0.067(4) 0.073(10) 0.080(4) -0.001(6) 0.022(4) 0.003(6)
C16 0.065(4) 0.064(10) 0.054(4) 0.000(6) 0.019(3) 0.011(6)
C17 0.057(4) 0.056(10) 0.044(3) -0.004(6) 0.011(3) 0.006(5)
C18 0.056(4) 0.054(10) 0.044(3) -0.003(6) 0.010(3) 0.005(6)
C19 0.093(5) 0.108(14) 0.121(6) 0.006(9) 0.045(5) -0.010(7)
C20 0.085(5) 0.087(13) 0.106(6) -0.013(9) -0.003(4) -0.005(8)
C21 0.061(4) 0.058(10) 0.058(4) 0.005(6) 0.010(3) -0.010(6)
C22 0.067(4) 0.057(10) 0.047(3) 0.002(6) 0.015(3) -0.003(6)
C23 0.057(4) 0.066(10) 0.071(4) -0.007(6) 0.018(3) -0.005(6)
C24 0.061(4) 0.063(10) 0.065(4) -0.009(6) -0.001(3) -0.001(6)
C25 0.068(4) 0.056(10) 0.047(4) 0.002(6) -0.001(3) 0.010(6)
C26 0.047(3) 0.053(10) 0.038(3) -0.001(5) 0.010(3) 0.003(5)
C27 0.053(4) 0.046(10) 0.039(3) -0.007(6) 0.010(3) -0.001(5)
C28 0.076(5) 0.071(13) 0.090(5) -0.008(9) -0.021(4) 0.010(8)
C29 0.070(5) 0.086(13) 0.108(6) 0.005(8) 0.022(4) -0.011(7)

loop_
_atom_type_symbol
_atom_type_description
_atom_type_scat_dispersion_real
_atom_type_scat_dispersion_imag
_atom_type_scat_source
C C 0.0033 0.0016 'International Tables Vol C Tables 4.2.6.8 and 6.1.1.4'
H H 0.0000 0.0000 'International Tables Vol C Tables 4.2.6.8 and 6.1.1.4'
N N 0.0061 0.0033 'International Tables Vol C Tables 4.2.6.8 and 6.1.1.4'

loop_
_geom_angle_atom_site_label_1
_geom_angle_atom_site_label_2
_geom_angle_atom_site_label_3
_geom_angle
C2 N1 H1 127.6
C2 N1 C8 104.7(8)
C8 N1 H1 127.6
C2 N3 H3 127.0
C2 N3 C9 106.1(10)
C9 N3 H3 127.0
N1 C2 N3 114.2(11)
N1 C2 H2 122.9
N3 C2 H2 122.9
C5 C4 H4A 120.3
C5 C4 C9 119.5(10)
C9 C4 H4A 120.3
C4 C5 C6 119.4(10)
C4 C5 C11 119.4(11)
C6 C5 C11 121.2(15)
C5 C6 C10 119.6(10)
C7 C6 C5 118.8(14)
C7 C6 C10 121.6(10)
C6 C7 H7A 119.0
C8 C7 C6 121.9(10)
C8 C7 H7A 119.0
N1 C8 C7 131.0(8)
N1 C8 C9 110.3(12)
C7 C8 C9 118.7(9)
N3 C9 C4 133.6(10)
N3 C9 C8 104.7(8)
C8 C9 C4 121.7(13)
C6 C10 H10A 109.5
C6 C10 H10B 109.5
C6 C10 H10C 109.5
H10A C10 H10B 109.5
H10A C10 H10C 109.5
H10B C10 H10C 109.5
C5 C11 H11A 109.5
C5 C11 H11B 109.5
C5 C11 H11C 109.5
H11A C11 H11B 109.5
H11A C11 H11C 109.5
H11B C11 H11C 109.5
C12 N4 H4 126.3
C12 N4 C17 107.4(8)
C17 N4 H4 126.3
C12 N5 H5 126.2
C18 N5 H5 126.2
C18 N5 C12 107.7(8)
C21 N6 H6 127.0
C21 N6 C26 106.0(10)
C26 N6 H6 127.0
C21 N7 H7 126.8
C21 N7 C27 106.4(7)
C27 N7 H7 126.8
N4 C12 N5 111.3(12)
N4 C12 H12 124.3
N5 C12 H12 124.3
C14 C13 H13 119.5
C14 C13 C18 120.9(8)
C18 C13 H13 119.5
C13 C14 C15 117.6(12)
C13 C14 C20 121.1(8)
C15 C14 C20 121.3(12)
C14 C15 C19 119.0(14)
C16 C15 C14 121.9(12)
C16 C15 C19 118.6(9)
C15 C16 H16 120.1
C15 C16 C17 119.7(8)
C17 C16 H16 120.1
N4 C17 C18 106.0(12)
C16 C17 N4 131.8(7)
C16 C17 C18 122.0(11)
N5 C18 C13 134.7(7)
N5 C18 C17 107.0(10)
C13 C18 C17 117.4(13)
C15 C19 H19A 109.5
C15 C19 H19B 109.5
C15 C19 H19C 109.5
H19A C19 H19B 109.5
H19A C19 H19C 109.5
H19B C19 H19C 109.5
C14 C20 H20A 109.5
C14 C20 H20B 109.5
C14 C20 H20C 109.5
H20A C20 H20B 109.5
H20A C20 H20C 109.5
H20B C20 H20C 109.5
N6 C21 N7 113.7(11)
N6 C21 H21 123.1
N7 C21 H21 123.1
C23 C22 H22 120.5
C27 C22 H22 120.5
C27 C22 C23 119.1(10)
C22 C23 C24 117.6(15)
C22 C23 C29 121.2(10)
C24 C23 C29 121.1(10)
C23 C24 C28 115.6(16)
C25 C24 C23 121.3(9)
C25 C24 C28 122.2(9)
C24 C25 H25 119.3
C24 C25 C26 121.5(9)
C26 C25 H25 119.3
N6 C26 C25 133.7(10)
N6 C26 C27 108.8(8)
C25 C26 C27 117.3(13)
N7 C27 C26 105.1(12)
C22 C27 N7 131.9(8)
C22 C27 C26 123.0(9)
C24 C28 H28A 109.5
C24 C28 H28B 109.5
C24 C28 H28C 109.5
H28A C28 H28B 109.5
H28A C28 H28C 109.5
H28B C28 H28C 109.5
C23 C29 H29A 109.5
C23 C29 H29B 109.5
C23 C29 H29C 109.5
H29A C29 H29B 109.5
H29A C29 H29C 109.5
H29B C29 H29C 109.5

loop_
_geom_bond_atom_site_label_1
_geom_bond_atom_site_label_2
_geom_bond_distance
N1 H1 0.8600
N1 C2 1.274(16)
N1 C8 1.362(13)
N3 H3 0.8600
N3 C2 1.345(8)
N3 C9 1.365(17)
C2 H2 0.9300
C4 H4A 0.9300
C4 C5 1.39(2)
C4 C9 1.392(12)
C5 C6 1.426(16)
C5 C11 1.488(14)
C6 C7 1.385(13)
C6 C10 1.51(2)
C7 H7A 0.9300
C7 C8 1.38(2)
C8 C9 1.379(13)
C10 H10A 0.9600
C10 H10B 0.9600
C10 H10C 0.9600
C11 H11A 0.9600
C11 H11B 0.9600
C11 H11C 0.9600
N4 H4 0.8600
N4 C12 1.302(12)
N4 C17 1.391(18)
N5 H5 0.8600
N5 C12 1.349(13)
N5 C18 1.344(15)
N6 H6 0.8600
N6 C21 1.314(8)
N6 C26 1.355(18)
N7 H7 0.8600
N7 C21 1.324(17)
N7 C27 1.388(12)
C12 H12 0.9300
C13 H13 0.9300
C13 C14 1.382(17)
C13 C18 1.404(19)
C14 C15 1.439(10)
C14 C20 1.542(19)
C15 C16 1.325(17)
C15 C19 1.52(2)
C16 H16 0.9300
C16 C17 1.370(17)
C17 C18 1.405(9)
C19 H19A 0.9600
C19 H19B 0.9600
C19 H19C 0.9600
C20 H20A 0.9600
C20 H20B 0.9600
C20 H20C 0.9600
C21 H21 0.9300
C22 H22 0.9300
C22 C23 1.381(13)
C22 C27 1.380(19)
C23 C24 1.468(18)
C23 C29 1.49(2)
C24 C25 1.33(2)
C24 C28 1.566(16)
C25 H25 0.9300
C25 C26 1.393(13)
C26 C27 1.408(15)
C28 H28A 0.9600
C28 H28B 0.9600
C28 H28C 0.9600
C29 H29A 0.9600
C29 H29B 0.9600
C29 H29C 0.9600

loop_
_geom_torsion_atom_site_label_1
_geom_torsion_atom_site_label_2
_geom_torsion_atom_site_label_3
_geom_torsion_atom_site_label_4
_geom_torsion
N1 C8 C9 N3 -2(2)
N1 C8 C9 C4 177.7(18)
C2 N1 C8 C7 -180(2)
C2 N1 C8 C9 2(2)
C2 N3 C9 C4 -178(2)
C2 N3 C9 C8 1(2)
C4 C5 C6 C7 -1(3)
C4 C5 C6 C10 177.6(19)
C5 C4 C9 N3 -179(2)
C5 C4 C9 C8 1(3)
C5 C6 C7 C8 1(3)
C6 C7 C8 N1 -179(2)
C6 C7 C8 C9 0(3)
C7 C8 C9 N3 179.6(17)
C7 C8 C9 C4 -1(3)
C8 N1 C2 N3 -1(2)
C9 N3 C2 N1 0(2)
C9 C4 C5 C6 0(3)
C9 C4 C5 C11 179(2)
C10 C6 C7 C8 -177(2)
C11 C5 C6 C7 180(2)
C11 C5 C6 C10 -1(3)
N4 C17 C18 N5 7(2)
N4 C17 C18 C13 177.9(17)
N6 C26 C27 N7 -1(2)
N6 C26 C27 C22 179.4(16)
C12 N4 C17 C16 -179(2)
C12 N4 C17 C18 -5(2)
C12 N5 C18 C13 -175(2)
C12 N5 C18 C17 -6(2)
C13 C14 C15 C16 -3(3)
C13 C14 C15 C19 -174.7(19)
C14 C13 C18 N5 175(2)
C14 C13 C18 C17 7(3)
C14 C15 C16 C17 3(3)
C15 C16 C17 N4 176(2)
C15 C16 C17 C18 2(3)
C16 C17 C18 N5 -178.2(19)
C16 C17 C18 C13 -7(3)
C17 N4 C12 N5 1(2)
C18 N5 C12 N4 3(2)
C18 C13 C14 C15 -2(3)
C18 C13 C14 C20 179(2)
C19 C15 C16 C17 174.8(19)
C20 C14 C15 C16 176(2)
C20 C14 C15 C19 5(3)
C21 N6 C26 C25 176(2)
C21 N6 C26 C27 1(2)
C21 N7 C27 C22 -179.7(19)
C21 N7 C27 C26 0.9(19)
C22 C23 C24 C25 -5(3)
C22 C23 C24 C28 -175.0(17)
C23 C22 C27 N7 177.6(19)
C23 C22 C27 C26 -3(3)
C23 C24 C25 C26 6(3)
C24 C25 C26 N6 -180(2)
C24 C25 C26 C27 -5(3)
C25 C26 C27 N7 -177.2(15)
C25 C26 C27 C22 3(3)
C26 N6 C21 N7 0(2)
C27 N7 C21 N6 0(2)
C27 C22 C23 C24 4(3)
C27 C22 C23 C29 179.6(19)
C28 C24 C25 C26 174.8(19)
C29 C23 C24 C25 179(2)
C29 C23 C24 C28 9(3)
